data_4345161
loop_
_publ_author_name
'Marinho, Maria Vanda'
'Reis, Daniella O.'
'Oliveira, Willian X. C.'
'Marques, Lippy F.'
'Stumpf, Humberto O.'
'D\'eniz, Mariadel'
'Pas\'an, Jorge'
'Ruiz-P\'erez, Catalina'
'Cano, Joan'
'Lloret, Francesc'
'Julve, Miguel'

_publ_section_title
;
 Photoluminescent and Slow Magnetic Relaxation Studies on
 Lanthanide(III)-2,5-pyrazinedicarboxylate Frameworks.
;
_journal_issue 4
_journal_name_full 'Inorganic chemistry'
_journal_page_first 2108
_journal_page_last 2123
_journal_paper_doi 10.1021/acs.inorgchem.6b02774
_journal_volume 56
_journal_year 2017
_chemical_formula_sum 'C9 H13 Eu N3 O11'
_chemical_formula_weight 491.10
_chemical_name_systematic
;
 ?
;
_space_group_crystal_system triclinic
_space_group_IT_number 2
_space_group_name_Hall '-P 1'
_space_group_name_H-M_alt 'P -1'
_symmetry_space_group_name_Hall '-P 1'
_symmetry_space_group_name_H-M 'P -1'
_atom_sites_solution_hydrogens geom
_audit_creation_method SHELXL-2013
_cell_angle_alpha 71.630(3)
_cell_angle_beta 89.254(3)
_cell_angle_gamma 89.101(3)
_cell_formula_units_Z 2
_cell_length_a 6.0520(2)
_cell_length_b 10.4994(3)
_cell_length_c 13.4547(4)
_cell_measurement_reflns_used 12346
_cell_measurement_temperature 293(2)
_cell_measurement_theta_max 73.613
_cell_measurement_theta_min 3.461
_cell_volume 811.25(5)
_computing_cell_refinement
;
CrysAlisPro, Agilent Technologies,
Version 1.171.37.31f (release 05-03-2014 CrysAlis171 .NET)
(compiled Mar  5 2014,18:34:03)
;
_computing_data_collection
;
CrysAlisPro, Agilent Technologies,
Version 1.171.37.31f (release 05-03-2014 CrysAlis171 .NET)
(compiled Mar  5 2014,18:34:03)
;
_computing_data_reduction
;
CrysAlisPro, Agilent Technologies,
Version 1.171.37.31f (release 05-03-2014 CrysAlis171 .NET)
(compiled Mar  5 2014,18:34:03)
;
_computing_structure_refinement 'SHELXL-2013 (Sheldrick, 2013)'
_computing_structure_solution 'SHELXS-97 (Sheldrick, 1997)'
_diffrn_ambient_temperature 293(2)
_diffrn_detector 'CCD plate'
_diffrn_detector_area_resol_mean 10.5953
_diffrn_detector_type Atlas
_diffrn_measured_fraction_theta_full 0.998
_diffrn_measured_fraction_theta_max 0.979
_diffrn_measurement_device_type 'SuperNova, Dual, Cu at zero, Atlas'
_diffrn_measurement_method 'w scans'
_diffrn_radiation_monochromator mirror
_diffrn_radiation_type CuK\a
_diffrn_radiation_wavelength 1.5418
_diffrn_reflns_av_R_equivalents 0.0453
_diffrn_reflns_av_unetI/netI 0.0311
_diffrn_reflns_Laue_measured_fraction_full 0.998
_diffrn_reflns_Laue_measured_fraction_max 0.979
_diffrn_reflns_limit_h_max 7
_diffrn_reflns_limit_h_min -7
_diffrn_reflns_limit_k_max 12
_diffrn_reflns_limit_k_min -12
_diffrn_reflns_limit_l_max 16
_diffrn_reflns_limit_l_min -16
_diffrn_reflns_number 12344
_diffrn_reflns_point_group_measured_fraction_full 0.998
_diffrn_reflns_point_group_measured_fraction_max 0.979
_diffrn_reflns_theta_full 67.680
_diffrn_reflns_theta_max 73.613
_diffrn_reflns_theta_min 3.461
_diffrn_source 'sealed X-ray tube'
_exptl_absorpt_coefficient_mu 28.271
_exptl_absorpt_correction_T_max 0.429
_exptl_absorpt_correction_T_min 0.058
_exptl_absorpt_correction_type gaussian
_exptl_absorpt_process_details
;
CrysAlisPro, Agilent Technologies,
Version 1.171.35.21 (release 20-01-2012 CrysAlis171 .NET)
(compiled Jan 23 2012,18:06:46)
Numerical absorption correction based on gaussian integration over
            a multifaceted crystal model
;
_exptl_crystal_colour yellow
_exptl_crystal_density_diffrn 2.010
_exptl_crystal_description needle
_exptl_crystal_F_000 458
_exptl_crystal_size_max 0.250
_exptl_crystal_size_mid 0.080
_exptl_crystal_size_min 0.050
_refine_diff_density_max 0.671
_refine_diff_density_min -0.646
_refine_diff_density_rms 0.110
_refine_ls_extinction_coef 0.0078(3)
_refine_ls_extinction_expression Fc^*^=kFc[1+0.001xFc^2^\l^3^/sin(2\q)]^-1/4^
_refine_ls_extinction_method SHELXL
_refine_ls_goodness_of_fit_ref 1.096
_refine_ls_hydrogen_treatment constr
_refine_ls_matrix_type full
_refine_ls_number_parameters 226
_refine_ls_number_reflns 3204
_refine_ls_number_restraints 0
_refine_ls_restrained_S_all 1.096
_refine_ls_R_factor_all 0.0286
_refine_ls_R_factor_gt 0.0274
_refine_ls_shift/su_max 0.000
_refine_ls_shift/su_mean 0.000
_refine_ls_structure_factor_coef Fsqd
_refine_ls_weighting_details 'w=1/[\s^2^(Fo^2^)+(0.0381P)^2^+1.3904P] where P=(Fo^2^+2Fc^2^)/3'
_refine_ls_weighting_scheme calc
_refine_ls_wR_factor_gt 0.0727
_refine_ls_wR_factor_ref 0.0731
_reflns_Friedel_coverage 0.000
_reflns_number_gt 3141
_reflns_number_total 3204
_reflns_threshold_expression 'I > 2\s(I)'
_cod_data_source_file ic6b02774_si_004.cif
_cod_data_source_block compound_4
_cod_depositor_comments 'Adding full bibliography for 4345159--4345161.cif.'
_cod_original_cell_volume 811.25(4)
_cod_database_code 4345161
_shelx_space_group_comment
;
The symmetry employed for this shelxl refinement is uniquely defined
by the following loop, which should always be used as a source of
symmetry information in preference to the above space-group names.
They are only intended as comments.
;
_shelx_estimated_absorpt_t_min 0.053
_shelx_estimated_absorpt_t_max 0.332
_shelxl_version_number 2013-4

loop_
_space_group_symop_operation_xyz
'x, y, z'
'-x, -y, -z'

loop_
_atom_site_label
_atom_site_type_symbol
_atom_site_fract_x
_atom_site_fract_y
_atom_site_fract_z
_atom_site_U_iso_or_equiv
_atom_site_adp_type
_atom_site_occupancy
_atom_site_site_symmetry_order
_atom_site_calc_flag
_atom_site_refinement_flags_posn
_atom_site_refinement_flags_adp
_atom_site_refinement_flags_occupancy
_atom_site_disorder_assembly
_atom_site_disorder_group
Eu1 Eu 0.25043(3) 0.65949(2) 0.70707(2) 0.01929(11) Uani 1 1 d . . . . .
N1 N 0.0802(5) 0.8850(4) 0.5760(3) 0.0291(7) Uani 1 1 d . . . . .
N2 N 0.4333(6) 0.5560(3) 0.8966(3) 0.0279(7) Uani 1 1 d . . . . .
N3 N 0.0914(5) 0.5730(3) 0.5590(2) 0.0253(7) Uani 1 1 d . . . . .
O1 O 0.4508(5) 0.7687(3) 0.5464(2) 0.0329(6) Uani 1 1 d . . . . .
O3 O 0.0653(5) 0.7019(3) 0.8514(2) 0.0360(7) Uani 1 1 d . . . . .
O5 O -0.1483(4) 0.6417(3) 0.6995(2) 0.0283(6) Uani 1 1 d . . . . .
O2 O 0.5051(6) 0.9143(4) 0.3882(3) 0.0448(8) Uani 1 1 d . . . . .
O4 O -0.0011(6) 0.6820(4) 1.0173(2) 0.0483(9) Uani 1 1 d . . . . .
O6 O -0.4414(4) 0.5276(3) 0.6763(2) 0.0261(6) Uani 1 1 d . . . . .
O1W O 0.1557(5) 0.4213(3) 0.7820(2) 0.0343(6) Uani 1 1 d . . . . .
O2W O 0.4445(6) 0.8369(3) 0.7440(2) 0.0406(7) Uani 1 1 d . . . . .
C1 C 0.3986(7) 0.8691(4) 0.4707(3) 0.0299(8) Uani 1 1 d . . . . .
C2 C 0.1865(7) 0.9393(4) 0.4852(3) 0.0287(8) Uani 1 1 d . . . . .
C3 C -0.1064(7) 0.9461(4) 0.5903(3) 0.0337(9) Uani 1 1 d . . . . .
H3 H -0.1854 0.9113 0.6525 0.040 Uiso 1 1 calc R U . . .
C4 C 0.1100(7) 0.6598(4) 0.9472(3) 0.0294(8) Uani 1 1 d . . . . .
C5 C 0.3174(7) 0.5744(4) 0.9759(3) 0.0264(8) Uani 1 1 d . . . . .
C6 C 0.6156(7) 0.4812(4) 0.9209(3) 0.0298(8) Uani 1 1 d . . . . .
H6 H 0.7005 0.4656 0.8677 0.036 Uiso 1 1 calc R U . . .
C7 C -0.2472(6) 0.5694(4) 0.6571(3) 0.0226(7) Uani 1 1 d . . . . .
C8 C -0.1165(6) 0.5293(4) 0.5746(3) 0.0233(7) Uani 1 1 d . . . . .
O3W O 0.6199(10) 0.8392(6) 0.9302(5) 0.0904(18) Uani 1 1 d . . . . .
O4WA O 0.1537(16) 0.2338(10) 0.6755(8) 0.071(2) Uiso 0.5 1 d . . P A 1
O4WB O 0.320(3) 0.1997(18) 0.7497(13) 0.128(5) Uiso 0.5 1 d . . P B 2
O5W O 0.020(4) 0.0153(19) 0.8454(18) 0.182(9) Uani 0.5 1 d . . P . .
O6W O 0.360(4) 0.853(3) 1.115(3) 0.265(18) Uani 0.5 1 d . . P . .
C9 C 0.2082(6) 0.5437(4) 0.4841(3) 0.0266(8) Uani 1 1 d . . . . .
H9 H 0.3533 0.5727 0.4710 0.032 Uiso 1 1 calc R U . . .

loop_
_atom_site_aniso_label
_atom_site_aniso_U_11
_atom_site_aniso_U_22
_atom_site_aniso_U_33
_atom_site_aniso_U_23
_atom_site_aniso_U_13
_atom_site_aniso_U_12
Eu1 0.01603(14) 0.02600(15) 0.01457(14) -0.00474(8) 0.00116(8) 0.00189(8)
N1 0.0242(16) 0.0339(18) 0.0260(17) -0.0047(13) 0.0031(13) -0.0005(13)
N2 0.0295(17) 0.0319(17) 0.0206(15) -0.0057(13) 0.0020(13) -0.0016(14)
N3 0.0187(15) 0.0368(17) 0.0204(15) -0.0093(13) 0.0031(12) 0.0009(13)
O1 0.0275(14) 0.0375(16) 0.0275(14) -0.0018(12) 0.0035(11) 0.0045(12)
O3 0.0310(15) 0.0549(19) 0.0231(14) -0.0142(13) 0.0000(12) 0.0110(13)
O5 0.0231(13) 0.0384(15) 0.0278(14) -0.0169(12) 0.0036(11) 0.0017(11)
O2 0.0435(19) 0.0453(18) 0.0343(17) 0.0024(14) 0.0163(14) 0.0106(15)
O4 0.050(2) 0.067(2) 0.0243(16) -0.0107(15) 0.0069(14) 0.0201(18)
O6 0.0177(12) 0.0342(14) 0.0259(14) -0.0090(11) 0.0053(10) 0.0017(10)
O1W 0.0370(16) 0.0329(15) 0.0293(15) -0.0046(12) 0.0054(12) -0.0021(12)
O2W 0.0508(19) 0.0376(16) 0.0312(16) -0.0070(13) -0.0008(14) -0.0120(14)
C1 0.029(2) 0.030(2) 0.028(2) -0.0056(16) 0.0008(16) -0.0010(16)
C2 0.0251(19) 0.035(2) 0.026(2) -0.0087(16) 0.0005(15) -0.0006(16)
C3 0.031(2) 0.037(2) 0.027(2) -0.0024(17) 0.0034(16) 0.0017(17)
C4 0.029(2) 0.037(2) 0.0223(19) -0.0089(16) 0.0042(16) -0.0008(16)
C5 0.0265(19) 0.0315(19) 0.0206(18) -0.0070(15) 0.0017(15) -0.0041(15)
C6 0.029(2) 0.039(2) 0.0193(18) -0.0067(16) 0.0031(15) 0.0027(17)
C7 0.0188(17) 0.0289(18) 0.0174(17) -0.0037(14) -0.0002(13) 0.0048(14)
C8 0.0174(17) 0.0335(19) 0.0170(17) -0.0057(14) 0.0019(13) 0.0048(14)
O3W 0.102(4) 0.087(4) 0.093(4) -0.042(3) -0.049(3) 0.033(3)
O5W 0.183(18) 0.112(13) 0.21(2) 0.014(13) 0.075(15) -0.039(12)
O6W 0.20(2) 0.27(3) 0.45(5) -0.29(4) 0.06(3) -0.06(2)
C9 0.0182(17) 0.037(2) 0.0242(19) -0.0098(16) 0.0023(14) -0.0010(15)

loop_
_atom_type_symbol
_atom_type_description
_atom_type_scat_dispersion_real
_atom_type_scat_dispersion_imag
_atom_type_scat_source
C C 0.0181 0.0091 'International Tables Vol C Tables 4.2.6.8 and 6.1.1.4'
H H 0.0000 0.0000 'International Tables Vol C Tables 4.2.6.8 and 6.1.1.4'
N N 0.0311 0.0180 'International Tables Vol C Tables 4.2.6.8 and 6.1.1.4'
Eu Eu -8.9294 11.1857 'International Tables Vol C Tables 4.2.6.8 and 6.1.1.4'
O O 0.0492 0.0322 'International Tables Vol C Tables 4.2.6.8 and 6.1.1.4'

loop_
_geom_angle_atom_site_label_1
_geom_angle_atom_site_label_2
_geom_angle_atom_site_label_3
_geom_angle
_geom_angle_site_symmetry_1
_geom_angle_site_symmetry_3
O3 Eu1 O2W 72.89(12) . .
O3 Eu1 O6 138.65(10) . 1_655
O2W Eu1 O6 100.13(11) . 1_655
O3 Eu1 O1 142.62(11) . .
O2W Eu1 O1 75.77(11) . .
O6 Eu1 O1 66.74(10) 1_655 .
O3 Eu1 O5 67.48(10) . .
O2W Eu1 O5 125.83(11) . .
O6 Eu1 O5 133.99(9) 1_655 .
O1 Eu1 O5 118.52(10) . .
O3 Eu1 O1W 88.95(11) . .
O2W Eu1 O1W 142.52(10) . .
O6 Eu1 O1W 72.04(10) 1_655 .
O1 Eu1 O1W 128.43(11) . .
O5 Eu1 O1W 72.09(10) . .
O3 Eu1 N3 129.70(10) . .
O2W Eu1 N3 145.39(10) . .
O6 Eu1 N3 78.89(10) 1_655 .
O1 Eu1 N3 72.14(10) . .
O5 Eu1 N3 62.61(9) . .
O1W Eu1 N3 70.66(10) . .
O3 Eu1 N1 90.58(11) . .
O2W Eu1 N1 75.17(11) . .
O6 Eu1 N1 127.88(10) 1_655 .
O1 Eu1 N1 61.78(10) . .
O5 Eu1 N1 69.96(10) . .
O1W Eu1 N1 138.99(10) . .
N3 Eu1 N1 78.49(11) . .
O3 Eu1 N2 62.69(10) . .
O2W Eu1 N2 72.59(10) . .
O6 Eu1 N2 76.22(10) 1_655 .
O1 Eu1 N2 125.20(10) . .
O5 Eu1 N2 116.28(10) . .
O1W Eu1 N2 69.95(10) . .
N3 Eu1 N2 138.18(10) . .
N1 Eu1 N2 142.86(11) . .
C3 N1 C2 116.5(4) . .
C3 N1 Eu1 126.2(3) . .
C2 N1 Eu1 117.2(3) . .
C6 N2 C5 116.8(3) . .
C6 N2 Eu1 127.6(3) . .
C5 N2 Eu1 115.4(3) . .
C9 N3 C8 117.2(3) . .
C9 N3 Eu1 126.2(2) . .
C8 N3 Eu1 115.1(2) . .
C1 O1 Eu1 129.9(3) . .
C4 O3 Eu1 129.6(3) . .
C7 O5 Eu1 125.3(2) . .
C7 O6 Eu1 124.6(2) . 1_455
O2 C1 O1 126.0(4) . .
O2 C1 C2 118.9(4) . .
O1 C1 C2 115.1(4) . .
N1 C2 C3 121.7(4) . 2_576
N1 C2 C1 115.7(4) . .
C3 C2 C1 122.6(4) 2_576 .
N1 C3 C2 121.8(4) . 2_576
O4 C4 O3 125.3(4) . .
O4 C4 C5 119.0(4) . .
O3 C4 C5 115.7(4) . .
N2 C5 C6 121.7(4) . 2_667
N2 C5 C4 116.3(3) . .
C6 C5 C4 122.0(4) 2_667 .
N2 C6 C5 121.5(4) . 2_667
O5 C7 O6 126.5(4) . .
O5 C7 C8 115.6(3) . .
O6 C7 C8 117.9(3) . .
N3 C8 C9 121.8(4) . 2_566
N3 C8 C7 115.7(3) . .
C9 C8 C7 122.4(3) 2_566 .
N3 C9 C8 121.0(4) . 2_566

loop_
_geom_bond_atom_site_label_1
_geom_bond_atom_site_label_2
_geom_bond_distance
_geom_bond_site_symmetry_2
Eu1 O3 2.387(3) .
Eu1 O2W 2.401(3) .
Eu1 O6 2.414(3) 1_655
Eu1 O1 2.423(3) .
Eu1 O5 2.429(3) .
Eu1 O1W 2.457(3) .
Eu1 N3 2.634(3) .
Eu1 N1 2.668(3) .
Eu1 N2 2.683(3) .
N1 C3 1.332(6) .
N1 C2 1.335(5) .
N2 C6 1.328(6) .
N2 C5 1.332(5) .
N3 C9 1.334(5) .
N3 C8 1.337(5) .
O1 C1 1.253(5) .
O3 C4 1.256(5) .
O5 C7 1.247(5) .
O2 C1 1.238(5) .
O4 C4 1.230(5) .
O6 C7 1.256(5) .
O6 Eu1 2.414(3) 1_455
C1 C2 1.511(6) .
C2 C3 1.393(6) 2_576
C3 C2 1.393(6) 2_576
C4 C5 1.512(6) .
C5 C6 1.389(5) 2_667
C6 C5 1.389(5) 2_667
C7 C8 1.515(5) .
C8 C9 1.388(6) 2_566
C9 C8 1.388(6) 2_566
